data_7121205
loop_
_publ_author_name
'Chen, Jun'
'Guo, Hong-Mei'
'Zhao, Quan-Qing'
'Chen, Jia-Rong'
'Xiao, Wen-Jing'

_publ_section_title
;
 Visible light-driven photocatalytic generation of sulfonamidyl radicals
 for alkene hydroamination of unsaturated sulfonamides.
;
_journal_issue 50
_journal_name_full 'Chemical communications (Cambridge, England)'
_journal_page_first 6780
_journal_page_last 6783
_journal_paper_doi 10.1039/c7cc09871e
_journal_volume 54
_journal_year 2018
_chemical_formula_moiety 'C17 H19 N O3 S'
_chemical_formula_sum 'C17 H19 N O3 S'
_chemical_formula_weight 317.39
_space_group_crystal_system triclinic
_space_group_IT_number 2
_space_group_name_Hall '-P 1'
_space_group_name_H-M_alt 'P -1'
_symmetry_space_group_name_Hall '-P 1'
_symmetry_space_group_name_H-M 'P -1'
_atom_sites_solution_hydrogens geom
_audit_creation_date 2017-11-28
_audit_creation_method
;
Olex2 1.2
(compiled 2017.03.28 svn.r3405 for OlexSys, GUI svn.r5337)
;
_audit_update_record
;
2017-12-21 deposited with the CCDC.
2018-01-29 downloaded from the CCDC.
;
_cell_angle_alpha 90.674(5)
_cell_angle_beta 93.458(5)
_cell_angle_gamma 92.833(5)
_cell_formula_units_Z 2
_cell_length_a 5.861(2)
_cell_length_b 9.841(3)
_cell_length_c 13.802(5)
_cell_measurement_reflns_used 2223
_cell_measurement_temperature 296(2)
_cell_measurement_theta_max 28.09
_cell_measurement_theta_min 2.53
_cell_volume 793.6(5)
_computing_cell_refinement 'Bruker SAINT'
_computing_data_collection 'Bruker APEX2'
_computing_data_reduction 'Bruker SAINT'
_computing_molecular_graphics 'Olex2 (Dolomanov et al., 2009)'
_computing_publication_material 'Olex2 (Dolomanov et al., 2009)'
_computing_structure_refinement 'ShelXL (Sheldrick, 2015)'
_computing_structure_solution 'SHELXS-97 (Sheldrick, 2008)'
_diffrn_ambient_temperature 296.15
_diffrn_measured_fraction_theta_full 0.985
_diffrn_measured_fraction_theta_max 0.986
_diffrn_measurement_device_type 'Bruker APEX-II CCD'
_diffrn_measurement_method '\f and \w scans'
_diffrn_radiation_type MoK\a
_diffrn_radiation_wavelength 0.71073
_diffrn_reflns_av_R_equivalents 0.0380
_diffrn_reflns_av_unetI/netI 0.0540
_diffrn_reflns_Laue_measured_fraction_full 0.985
_diffrn_reflns_Laue_measured_fraction_max 0.986
_diffrn_reflns_limit_h_max 7
_diffrn_reflns_limit_h_min -7
_diffrn_reflns_limit_k_max 11
_diffrn_reflns_limit_k_min -11
_diffrn_reflns_limit_l_max 16
_diffrn_reflns_limit_l_min -16
_diffrn_reflns_number 5719
_diffrn_reflns_point_group_measured_fraction_full 0.985
_diffrn_reflns_point_group_measured_fraction_max 0.986
_diffrn_reflns_theta_full 25.242
_diffrn_reflns_theta_max 25.498
_diffrn_reflns_theta_min 1.478
_exptl_absorpt_coefficient_mu 0.216
_exptl_absorpt_correction_type none
_exptl_crystal_colour colourless
_exptl_crystal_colour_primary colourless
_exptl_crystal_density_diffrn 1.328
_exptl_crystal_description block
_exptl_crystal_F_000 336
_exptl_crystal_size_max 0.2
_exptl_crystal_size_mid 0.2
_exptl_crystal_size_min 0.2
_refine_diff_density_max 0.264
_refine_diff_density_min -0.391
_refine_diff_density_rms 0.059
_refine_ls_extinction_method none
_refine_ls_goodness_of_fit_ref 1.034
_refine_ls_hydrogen_treatment constr
_refine_ls_matrix_type full
_refine_ls_number_parameters 201
_refine_ls_number_reflns 2907
_refine_ls_number_restraints 0
_refine_ls_restrained_S_all 1.034
_refine_ls_R_factor_all 0.0680
_refine_ls_R_factor_gt 0.0548
_refine_ls_shift/su_max 0.000
_refine_ls_shift/su_mean 0.000
_refine_ls_structure_factor_coef Fsqd
_refine_ls_weighting_details 'w=1/[\s^2^(Fo^2^)+(0.1009P)^2^+0.1557P] where P=(Fo^2^+2Fc^2^)/3'
_refine_ls_weighting_scheme calc
_refine_ls_wR_factor_gt 0.1538
_refine_ls_wR_factor_ref 0.1703
_reflns_Friedel_coverage 0.000
_reflns_number_gt 2283
_reflns_number_total 2907
_reflns_threshold_expression 'I > 2\s(I)'
_cod_data_source_file c7cc09871e2.cif
_cod_data_source_block mo_171124a_0m
_cod_depositor_comments 'Adding full bibliography for 7121205--7121206.cif.'
_cod_original_cell_volume 793.5(5)
_cod_database_code 7121205
_shelx_shelxl_version_number 2014/7
_shelx_space_group_comment
;
The symmetry employed for this shelxl refinement is uniquely defined
by the following loop, which should always be used as a source of
symmetry information in preference to the above space-group names.
They are only intended as comments.
;
_shelx_estimated_absorpt_t_max 0.958
_shelx_estimated_absorpt_t_min 0.958
_olex2_refinement_description
;
1. Fixed Uiso
 At 1.2 times of:
  All C(H) groups, All C(H,H) groups
 At 1.5 times of:
  All C(H,H,H) groups
2.a Ternary CH refined with riding coordinates:
 C8(H8), C10(H10)
2.b Secondary CH2 refined with riding coordinates:
 C9(H9A,H9B)
2.c Aromatic/amide H refined with riding coordinates:
 C3(H3), C4(H4), C6(H6), C7(H7), C13(H13), C14(H14), C15(H15), C16(H16),
 C17(H17)
2.d Idealised Me refined as rotating group:
 C1(H1A,H1B,H1C), C11(H11A,H11B,H11C)
;
_olex2_submission_special_instructions 'No special instructions were received'

loop_
_space_group_symop_operation_xyz
'x, y, z'
'-x, -y, -z'

loop_
_atom_site_label
_atom_site_type_symbol
_atom_site_fract_x
_atom_site_fract_y
_atom_site_fract_z
_atom_site_U_iso_or_equiv
_atom_site_adp_type
_atom_site_occupancy
_atom_site_site_symmetry_order
_atom_site_calc_flag
_atom_site_refinement_flags_posn
C1 C 1.3161(6) 0.8254(4) 1.0711(2) 0.0784(9) Uani 1 1 d .
H1A H 1.2644 0.8561 1.1319 0.118 Uiso 1 1 calc GR
H1B H 1.4101 0.8962 1.0441 0.118 Uiso 1 1 calc GR
H1C H 1.4035 0.7463 1.0813 0.118 Uiso 1 1 calc GR
C2 C 1.1140(4) 0.7904(3) 1.00248(17) 0.0537(6) Uani 1 1 d .
C3 C 1.0633(5) 0.8693(2) 0.92280(18) 0.0549(6) Uani 1 1 d .
H3 H 1.1561 0.9463 0.9119 0.066 Uiso 1 1 calc R
C4 C 0.8789(4) 0.8365(2) 0.85935(17) 0.0500(6) Uani 1 1 d .
H4 H 0.8452 0.8919 0.8068 0.060 Uiso 1 1 calc R
C5 C 0.7437(4) 0.7205(2) 0.87438(17) 0.0445(5) Uani 1 1 d .
C6 C 0.7904(5) 0.6405(2) 0.95410(18) 0.0527(6) Uani 1 1 d .
H6 H 0.6984 0.5632 0.9650 0.063 Uiso 1 1 calc R
C7 C 0.9746(5) 0.6768(3) 1.01704(18) 0.0584(7) Uani 1 1 d .
H7 H 1.0057 0.6233 1.0708 0.070 Uiso 1 1 calc R
C8 C 0.7750(5) 0.6498(2) 0.64184(17) 0.0518(6) Uani 1 1 d .
H8 H 0.8580 0.7234 0.6798 0.062 Uiso 1 1 calc R
C9 C 0.9314(4) 0.5359(3) 0.62595(17) 0.0523(6) Uani 1 1 d .
H9A H 0.8825 0.4845 0.5673 0.063 Uiso 1 1 calc R
H9B H 1.0876 0.5711 0.6206 0.063 Uiso 1 1 calc R
C10 C 0.9134(4) 0.4484(2) 0.71387(16) 0.0447(5) Uani 1 1 d .
H10 H 1.0124 0.4874 0.7680 0.054 Uiso 1 1 calc R
C11 C 0.6669(7) 0.7057(3) 0.5497(2) 0.0853(10) Uani 1 1 d .
H11A H 0.5883 0.6329 0.5123 0.128 Uiso 1 1 calc GR
H11B H 0.7837 0.7476 0.5125 0.128 Uiso 1 1 calc GR
H11C H 0.5600 0.7720 0.5656 0.128 Uiso 1 1 calc GR
C12 C 0.9639(4) 0.3027(2) 0.69748(16) 0.0456(5) Uani 1 1 d .
C13 C 1.1701(4) 0.2545(3) 0.7317(2) 0.0578(7) Uani 1 1 d .
H13 H 1.2740 0.3111 0.7687 0.069 Uiso 1 1 calc R
C14 C 1.2230(5) 0.1229(3) 0.7112(2) 0.0680(8) Uani 1 1 d .
H14 H 1.3624 0.0911 0.7346 0.082 Uiso 1 1 calc R
C15 C 1.0724(5) 0.0387(3) 0.6569(2) 0.0681(8) Uani 1 1 d .
H15 H 1.1093 -0.0500 0.6431 0.082 Uiso 1 1 calc R
C16 C 0.8674(5) 0.0851(3) 0.6228(2) 0.0700(8) Uani 1 1 d .
H16 H 0.7645 0.0279 0.5858 0.084 Uiso 1 1 calc R
C17 C 0.8129(5) 0.2164(3) 0.64321(19) 0.0574(7) Uani 1 1 d .
H17 H 0.6726 0.2471 0.6201 0.069 Uiso 1 1 calc R
N1 N 0.5963(3) 0.58328(19) 0.70086(14) 0.0488(5) Uani 1 1 d .
O1 O 0.3577(3) 0.5865(2) 0.84324(15) 0.0716(6) Uani 1 1 d .
O2 O 0.4330(3) 0.7938(2) 0.74725(16) 0.0756(6) Uani 1 1 d .
O3 O 0.6749(3) 0.45561(16) 0.73519(13) 0.0530(5) Uani 1 1 d .
S1 S 0.51068(10) 0.67480(6) 0.79409(5) 0.0540(3) Uani 1 1 d .

loop_
_atom_site_aniso_label
_atom_site_aniso_U_11
_atom_site_aniso_U_22
_atom_site_aniso_U_33
_atom_site_aniso_U_23
_atom_site_aniso_U_13
_atom_site_aniso_U_12
C1 0.069(2) 0.100(2) 0.0653(18) -0.0172(16) -0.0114(15) 0.0152(17)
C2 0.0526(15) 0.0629(14) 0.0467(13) -0.0137(11) 0.0074(11) 0.0129(12)
C3 0.0600(16) 0.0526(14) 0.0519(14) -0.0108(11) 0.0101(12) -0.0037(12)
C4 0.0625(15) 0.0464(12) 0.0416(12) -0.0028(10) 0.0071(11) 0.0027(11)
C5 0.0425(12) 0.0458(12) 0.0464(12) -0.0085(9) 0.0099(10) 0.0078(9)
C6 0.0558(15) 0.0515(13) 0.0527(14) 0.0003(11) 0.0187(12) 0.0043(11)
C7 0.0730(18) 0.0613(15) 0.0434(13) 0.0032(11) 0.0095(12) 0.0200(13)
C8 0.0576(15) 0.0524(13) 0.0448(13) -0.0047(10) 0.0061(11) -0.0049(11)
C9 0.0484(14) 0.0644(15) 0.0445(13) -0.0020(11) 0.0127(10) -0.0038(11)
C10 0.0353(12) 0.0577(13) 0.0405(11) -0.0066(10) 0.0028(9) -0.0028(10)
C11 0.122(3) 0.0721(19) 0.0619(18) 0.0124(15) -0.0049(19) 0.0166(19)
C12 0.0373(12) 0.0583(13) 0.0415(12) -0.0010(10) 0.0053(9) 0.0020(10)
C13 0.0390(13) 0.0708(16) 0.0636(16) 0.0036(13) 0.0020(11) 0.0023(12)
C14 0.0471(16) 0.0794(19) 0.080(2) 0.0119(16) 0.0077(14) 0.0162(14)
C15 0.072(2) 0.0559(15) 0.0801(19) 0.0059(14) 0.0209(16) 0.0172(14)
C16 0.0690(19) 0.0597(16) 0.080(2) -0.0129(14) -0.0024(16) -0.0006(14)
C17 0.0478(14) 0.0593(14) 0.0641(16) -0.0049(12) -0.0057(12) 0.0051(12)
N1 0.0413(11) 0.0528(11) 0.0518(11) -0.0060(9) 0.0017(9) 0.0016(9)
O1 0.0404(10) 0.0890(14) 0.0863(14) -0.0169(11) 0.0242(9) -0.0075(9)
O2 0.0605(12) 0.0789(13) 0.0885(14) -0.0063(11) -0.0079(11) 0.0322(10)
O3 0.0445(10) 0.0499(9) 0.0669(11) -0.0020(8) 0.0218(8) 0.0025(7)
S1 0.0356(4) 0.0621(4) 0.0650(4) -0.0122(3) 0.0065(3) 0.0105(3)

loop_
_atom_type_symbol
_atom_type_description
_atom_type_scat_dispersion_real
_atom_type_scat_dispersion_imag
_atom_type_scat_source
C C 0.0033 0.0016 'International Tables Vol C Tables 4.2.6.8 and 6.1.1.4'
H H 0.0000 0.0000 'International Tables Vol C Tables 4.2.6.8 and 6.1.1.4'
N N 0.0061 0.0033 'International Tables Vol C Tables 4.2.6.8 and 6.1.1.4'
O O 0.0106 0.0060 'International Tables Vol C Tables 4.2.6.8 and 6.1.1.4'
S S 0.1246 0.1234 'International Tables Vol C Tables 4.2.6.8 and 6.1.1.4'

loop_
_geom_angle_atom_site_label_1
_geom_angle_atom_site_label_2
_geom_angle_atom_site_label_3
_geom_angle
H1A C1 H1B 109.5
H1A C1 H1C 109.5
H1B C1 H1C 109.5
C2 C1 H1A 109.5
C2 C1 H1B 109.5
C2 C1 H1C 109.5
C3 C2 C1 121.4(3)
C7 C2 C1 120.4(2)
C7 C2 C3 118.2(2)
C2 C3 H3 119.3
C4 C3 C2 121.4(2)
C4 C3 H3 119.3
C3 C4 H4 120.3
C3 C4 C5 119.3(2)
C5 C4 H4 120.3
C4 C5 S1 120.43(19)
C6 C5 C4 120.2(2)
C6 C5 S1 119.39(18)
C5 C6 H6 120.4
C7 C6 C5 119.1(2)
C7 C6 H6 120.4
C2 C7 H7 119.2
C6 C7 C2 121.7(2)
C6 C7 H7 119.2
C9 C8 H8 109.8
C9 C8 C11 114.2(2)
C11 C8 H8 109.8
N1 C8 H8 109.8
N1 C8 C9 102.38(18)
N1 C8 C11 110.5(2)
C8 C9 H9A 110.8
C8 C9 H9B 110.8
H9A C9 H9B 108.8
C10 C9 C8 104.9(2)
C10 C9 H9A 110.8
C10 C9 H9B 110.8
C9 C10 H10 110.1
C12 C10 C9 114.4(2)
C12 C10 H10 110.1
O3 C10 C9 103.02(19)
O3 C10 H10 110.1
O3 C10 C12 108.85(17)
C8 C11 H11A 109.5
C8 C11 H11B 109.5
C8 C11 H11C 109.5
H11A C11 H11B 109.5
H11A C11 H11C 109.5
H11B C11 H11C 109.5
C13 C12 C10 120.2(2)
C17 C12 C10 121.0(2)
C17 C12 C13 118.6(2)
C12 C13 H13 119.8
C14 C13 C12 120.3(3)
C14 C13 H13 119.8
C13 C14 H14 119.8
C15 C14 C13 120.5(3)
C15 C14 H14 119.8
C14 C15 H15 120.1
C14 C15 C16 119.8(3)
C16 C15 H15 120.1
C15 C16 H16 119.9
C15 C16 C17 120.1(3)
C17 C16 H16 119.9
C12 C17 H17 119.6
C16 C17 C12 120.7(2)
C16 C17 H17 119.6
C8 N1 S1 116.55(15)
O3 N1 C8 108.99(17)
O3 N1 S1 109.71(14)
N1 O3 C10 108.09(15)
N1 S1 C5 110.10(11)
O1 S1 C5 108.12(12)
O1 S1 N1 105.89(11)
O1 S1 O2 121.08(13)
O2 S1 C5 108.99(12)
O2 S1 N1 102.21(12)

loop_
_geom_bond_atom_site_label_1
_geom_bond_atom_site_label_2
_geom_bond_distance
C1 H1A 0.9600
C1 H1B 0.9600
C1 H1C 0.9600
C1 C2 1.495(4)
C2 C3 1.380(4)
C2 C7 1.376(4)
C3 H3 0.9300
C3 C4 1.373(4)
C4 H4 0.9300
C4 C5 1.383(3)
C5 C6 1.382(3)
C5 S1 1.743(2)
C6 H6 0.9300
C6 C7 1.374(4)
C7 H7 0.9300
C8 H8 0.9800
C8 C9 1.505(4)
C8 C11 1.508(4)
C8 N1 1.496(3)
C9 H9A 0.9700
C9 H9B 0.9700
C9 C10 1.502(3)
C10 H10 0.9800
C10 C12 1.495(3)
C10 O3 1.451(3)
C11 H11A 0.9600
C11 H11B 0.9600
C11 H11C 0.9600
C12 C13 1.379(3)
C12 C17 1.377(3)
C13 H13 0.9300
C13 C14 1.376(4)
C14 H14 0.9300
C14 C15 1.364(4)
C15 H15 0.9300
C15 C16 1.365(4)
C16 H16 0.9300
C16 C17 1.376(4)
C17 H17 0.9300
N1 O3 1.436(2)
N1 S1 1.677(2)
O1 S1 1.425(2)
O2 S1 1.426(2)

loop_
_geom_hbond_atom_site_label_D
_geom_hbond_atom_site_label_H
_geom_hbond_atom_site_label_A
_geom_hbond_distance_DH
_geom_hbond_distance_HA
_geom_hbond_distance_DA
_geom_hbond_angle_DHA
_geom_hbond_site_symmetry_A
C10 H10 O1 0.98 2.38 3.294(3) 155.3 1_655

loop_
_geom_torsion_atom_site_label_1
_geom_torsion_atom_site_label_2
_geom_torsion_atom_site_label_3
_geom_torsion_atom_site_label_4
_geom_torsion
C1 C2 C3 C4 179.4(2)
C1 C2 C7 C6 -178.6(2)
C2 C3 C4 C5 -1.4(4)
C3 C2 C7 C6 0.7(4)
C3 C4 C5 C6 1.8(4)
C3 C4 C5 S1 -179.07(18)
C4 C5 C6 C7 -1.0(4)
C4 C5 S1 N1 86.1(2)
C4 C5 S1 O1 -158.7(2)
C4 C5 S1 O2 -25.3(2)
C5 C6 C7 C2 -0.2(4)
C6 C5 S1 N1 -94.8(2)
C6 C5 S1 O1 20.4(2)
C6 C5 S1 O2 153.8(2)
C7 C2 C3 C4 0.1(4)
C8 C9 C10 C12 154.00(19)
C8 C9 C10 O3 36.0(2)
C8 N1 O3 C10 9.4(2)
C8 N1 S1 C5 -58.40(19)
C8 N1 S1 O1 -175.05(17)
C8 N1 S1 O2 57.31(19)
C9 C8 N1 O3 13.1(2)
C9 C8 N1 S1 137.90(17)
C9 C10 C12 C13 104.1(3)
C9 C10 C12 C17 -71.9(3)
C9 C10 O3 N1 -27.9(2)
C10 C12 C13 C14 -175.7(2)
C10 C12 C17 C16 175.5(2)
C11 C8 C9 C10 -149.3(2)
C11 C8 N1 O3 135.1(2)
C11 C8 N1 S1 -100.1(2)
C12 C10 O3 N1 -149.78(17)
C12 C13 C14 C15 0.1(4)
C13 C12 C17 C16 -0.5(4)
C13 C14 C15 C16 -0.2(5)
C14 C15 C16 C17 0.0(5)
C15 C16 C17 C12 0.4(4)
C17 C12 C13 C14 0.3(4)
N1 C8 C9 C10 -29.9(2)
O3 C10 C12 C13 -141.3(2)
O3 C10 C12 C17 42.8(3)
O3 N1 S1 C5 66.04(16)
O3 N1 S1 O1 -50.61(17)
O3 N1 S1 O2 -178.26(13)
S1 C5 C6 C7 179.86(19)
S1 N1 O3 C10 -119.31(15)
